data_7217360
loop_
_publ_author_name
'Tang, Si-Fu'
'Li, Liang-Jun'
'Lv, Xiao-Xia'
'Wang, Chao'
'Zhao, Xue-Bo'

_publ_section_title
;
 Tuning the structure of metal phosphonates using uncoordinating methyl
 group: syntheses, structures and properties of a series of metal
 diphosphonates
;
_journal_issue 30
_journal_name_full CrystEngComm
_journal_page_first 7043
_journal_paper_doi 10.1039/C4CE00375F
_journal_volume 16
_journal_year 2014
_chemical_formula_sum 'C8 H18 Mn O10 P2'
_chemical_formula_weight 391.10
_chemical_name_systematic
;
 ?
;
_space_group_crystal_system monoclinic
_space_group_IT_number 15
_space_group_name_Hall '-C 2yc'
_space_group_name_H-M_alt 'C 1 2/c 1'
_symmetry_space_group_name_Hall '-C 2yc'
_symmetry_space_group_name_H-M 'C 1 2/c 1'
_atom_sites_solution_hydrogens geom
_audit_creation_method SHELXL-2013
_cell_angle_alpha 90
_cell_angle_beta 94.064(3)
_cell_angle_gamma 90
_cell_formula_units_Z 4
_cell_length_a 18.825(4)
_cell_length_b 8.3912(16)
_cell_length_c 9.2901(18)
_cell_measurement_temperature 293(2)
_cell_measurement_theta_max 24.998
_cell_measurement_theta_min 2.659
_cell_volume 1463.8(5)
_computing_cell_refinement 'Bruker XSCANS'
_computing_data_collection 'Bruker XSCANS'
_computing_data_reduction 'Bruker SHELXTL'
_computing_molecular_graphics 'Bruker SHELXTL'
_computing_publication_material 'Bruker SHELXTL'
_computing_structure_refinement 'Bruker SHELXTL'
_computing_structure_solution 'Bruker SHELXTL'
_diffrn_ambient_temperature 293(2)
_diffrn_measured_fraction_theta_full 0.948
_diffrn_measured_fraction_theta_max 0.973
_diffrn_radiation_type MoK\a
_diffrn_radiation_wavelength 0.71073
_diffrn_reflns_av_R_equivalents 0.0375
_diffrn_reflns_av_unetI/netI 0.0323
_diffrn_reflns_Laue_measured_fraction_full 0.948
_diffrn_reflns_Laue_measured_fraction_max 0.973
_diffrn_reflns_limit_h_max 22
_diffrn_reflns_limit_h_min -22
_diffrn_reflns_limit_k_max 9
_diffrn_reflns_limit_k_min -9
_diffrn_reflns_limit_l_max 11
_diffrn_reflns_limit_l_min -11
_diffrn_reflns_number 4587
_diffrn_reflns_point_group_measured_fraction_full 0.948
_diffrn_reflns_point_group_measured_fraction_max 0.973
_diffrn_reflns_theta_full 25.242
_diffrn_reflns_theta_max 24.998
_diffrn_reflns_theta_min 2.659
_exptl_absorpt_coefficient_mu 1.166
_exptl_absorpt_correction_T_max 0.890
_exptl_absorpt_correction_T_min 0.712
_exptl_absorpt_correction_type multi-scan
_exptl_crystal_colour pink
_exptl_crystal_density_diffrn 1.775
_exptl_crystal_description block
_exptl_crystal_F_000 804
_exptl_crystal_size_max 0.3
_exptl_crystal_size_mid 0.25
_exptl_crystal_size_min 0.1
_refine_diff_density_max 0.375
_refine_diff_density_min -0.616
_refine_diff_density_rms 0.078
_refine_ls_extinction_method none
_refine_ls_goodness_of_fit_ref 1.093
_refine_ls_hydrogen_treatment constr
_refine_ls_matrix_type full
_refine_ls_number_parameters 105
_refine_ls_number_reflns 1250
_refine_ls_number_restraints 12
_refine_ls_restrained_S_all 1.088
_refine_ls_R_factor_all 0.0385
_refine_ls_R_factor_gt 0.0355
_refine_ls_shift/su_max 0.000
_refine_ls_shift/su_mean 0.000
_refine_ls_structure_factor_coef Fsqd
_refine_ls_weighting_details
;
 w=1/[\s^2^(Fo^2^)+(0.0517P)^2^+2.6453P]
 where P=(Fo^2^+2Fc^2^)/3
;
_refine_ls_weighting_scheme calc
_refine_ls_wR_factor_gt 0.0941
_refine_ls_wR_factor_ref 0.0963
_reflns_Friedel_coverage 0.000
_reflns_number_gt 1148
_reflns_number_total 1250
_reflns_threshold_expression 'I > 2\s(I)'
_cod_duplicate_entry 7216041
_cod_data_source_file c4ce00375f2.cif
_cod_data_source_block a
_cod_database_code 7217360
_shelx_space_group_comment
;
The symmetry employed for this shelxl refinement is uniquely defined
by the following loop, which should always be used as a source of
symmetry information in preference to the above space-group names.
They are only intended as comments.
;
_shelxl_version_number 2013-2

loop_
_space_group_symop_operation_xyz
'x, y, z'
'-x, y, -z+1/2'
'x+1/2, y+1/2, z'
'-x+1/2, y+1/2, -z+1/2'
'-x, -y, -z'
'x, -y, z-1/2'
'-x+1/2, -y+1/2, -z'
'x+1/2, -y+1/2, z-1/2'

loop_
_atom_site_label
_atom_site_type_symbol
_atom_site_fract_x
_atom_site_fract_y
_atom_site_fract_z
_atom_site_U_iso_or_equiv
_atom_site_adp_type
_atom_site_occupancy
_atom_site_site_symmetry_order
_atom_site_calc_flag
_atom_site_refinement_flags_posn
_atom_site_refinement_flags_adp
_atom_site_refinement_flags_occupancy
Mn1 Mn 0.5000 0.33867(7) 0.2500 0.0224(2) Uani 1 2 d S T P
O1W O 0.42780(15) 0.1450(3) 0.1577(3) 0.0599(8) Uani 1 1 d . . .
H1W H 0.4037 0.1882 0.0877 0.072 Uiso 1 1 d . U .
H2W H 0.4387 0.0515 0.1878 0.072 Uiso 1 1 d . U .
O1 O 0.58045(10) 0.5111(3) 0.32625(19) 0.0296(5) Uani 1 1 d . . .
O2 O 0.54913(9) 0.6635(2) 0.5495(2) 0.0261(4) Uani 1 1 d . . .
O3 O 0.61634(10) 0.4017(2) 0.5684(2) 0.0282(5) Uani 1 1 d . . .
H3A H 0.6067 0.4158 0.6522 0.042 Uiso 1 1 calc R U .
P1 P 0.60214(3) 0.56056(8) 0.47953(7) 0.0217(2) Uani 1 1 d . . .
C1 C 0.75035(16) 0.4360(4) 0.3617(4) 0.0391(8) Uani 1 1 d . . .
H1A H 0.7981 0.4140 0.3373 0.059 Uiso 1 1 calc R U .
H1B H 0.7190 0.4360 0.2755 0.059 Uiso 1 1 calc R U .
H1C H 0.7354 0.3554 0.4265 0.059 Uiso 1 1 calc R U .
C2 C 0.74803(14) 0.5970(3) 0.4336(3) 0.0249(6) Uani 1 1 d . . .
C3 C 0.68631(14) 0.6641(3) 0.4849(3) 0.0224(6) Uani 1 1 d . . .
C4 C 0.68966(14) 0.8142(3) 0.5494(3) 0.0250(6) Uani 1 1 d . . .
H4A H 0.6482 0.8568 0.5826 0.030 Uiso 1 1 calc R U .
O2W O 0.4962(6) -0.1550(9) 0.2906(10) 0.108(3) Uani 0.5 1 d . U P
O2W' O 0.4856(6) 0.0975(12) -0.1016(12) 0.122(3) Uani 0.5 1 d . U P

loop_
_atom_site_aniso_label
_atom_site_aniso_U_11
_atom_site_aniso_U_22
_atom_site_aniso_U_33
_atom_site_aniso_U_23
_atom_site_aniso_U_13
_atom_site_aniso_U_12
Mn1 0.0171(3) 0.0281(4) 0.0222(3) 0.000 0.0019(2) 0.000
O1W 0.0525(16) 0.0543(17) 0.0731(19) -0.0170(13) 0.0049(14) -0.0176(12)
O1 0.0237(9) 0.0451(12) 0.0197(9) -0.0017(8) 0.0005(8) -0.0130(8)
O2 0.0193(9) 0.0342(11) 0.0251(10) 0.0022(8) 0.0042(8) -0.0029(8)
O3 0.0286(10) 0.0335(11) 0.0228(9) -0.0009(8) 0.0048(8) -0.0010(8)
P1 0.0158(4) 0.0315(4) 0.0179(4) -0.0010(3) 0.0014(3) -0.0061(3)
C1 0.0294(16) 0.0375(18) 0.0510(19) -0.0143(14) 0.0079(14) -0.0048(13)
C2 0.0214(13) 0.0309(15) 0.0225(13) -0.0021(11) 0.0020(11) -0.0033(11)
C3 0.0167(12) 0.0316(15) 0.0189(12) 0.0014(10) 0.0009(10) -0.0044(10)
C4 0.0165(12) 0.0340(15) 0.0247(13) -0.0044(11) 0.0028(11) -0.0019(11)
O2W 0.108(3) 0.107(3) 0.108(3) 0.0003(10) 0.0078(10) 0.0002(10)
O2W' 0.123(3) 0.122(3) 0.122(3) -0.0008(10) 0.0086(10) -0.0002(10)

loop_
_atom_type_symbol
_atom_type_description
_atom_type_scat_dispersion_real
_atom_type_scat_dispersion_imag
_atom_type_scat_source
C C 0.0033 0.0016 'International Tables Vol C Tables 4.2.6.8 and 6.1.1.4'
H H 0.0000 0.0000 'International Tables Vol C Tables 4.2.6.8 and 6.1.1.4'
O O 0.0106 0.0060 'International Tables Vol C Tables 4.2.6.8 and 6.1.1.4'
P P 0.1023 0.0942 'International Tables Vol C Tables 4.2.6.8 and 6.1.1.4'
Mn Mn 0.3368 0.7283 'International Tables Vol C Tables 4.2.6.8 and 6.1.1.4'

loop_
_geom_angle_atom_site_label_1
_geom_angle_atom_site_label_2
_geom_angle_atom_site_label_3
_geom_angle
_geom_angle_site_symmetry_1
_geom_angle_site_symmetry_3
O2 Mn1 O2 179.03(10) 6_565 5_666
O2 Mn1 O1 93.21(7) 6_565 2_655
O2 Mn1 O1 87.43(7) 5_666 2_655
O2 Mn1 O1 87.43(7) 6_565 .
O2 Mn1 O1 93.21(7) 5_666 .
O1 Mn1 O1 96.67(11) 2_655 .
O2 Mn1 O1W 87.06(9) 6_565 .
O2 Mn1 O1W 92.24(9) 5_666 .
O1 Mn1 O1W 88.19(10) 2_655 .
O1 Mn1 O1W 172.85(9) . .
O2 Mn1 O1W 92.24(9) 6_565 2_655
O2 Mn1 O1W 87.06(9) 5_666 2_655
O1 Mn1 O1W 172.85(9) 2_655 2_655
O1 Mn1 O1W 88.19(10) . 2_655
O1W Mn1 O1W 87.47(16) . 2_655
P1 O1 Mn1 128.64(10) . .
P1 O2 Mn1 135.55(11) . 5_666
O2 P1 O1 114.97(12) . .
O2 P1 O3 110.60(10) . .
O1 P1 O3 106.55(11) . .
O2 P1 C3 108.67(12) . .
O1 P1 C3 109.65(11) . .
O3 P1 C3 106.02(11) . .
C4 C2 C3 117.3(2) 7_666 .
C4 C2 C1 118.7(2) 7_666 .
C3 C2 C1 124.0(2) . .
C4 C3 C2 119.7(2) . .
C4 C3 P1 117.37(19) . .
C2 C3 P1 122.9(2) . .
C2 C4 C3 123.1(2) 7_666 .
O2W O2W O2W' 155.0(7) 2_655 6_556

loop_
_geom_bond_atom_site_label_1
_geom_bond_atom_site_label_2
_geom_bond_distance
_geom_bond_site_symmetry_2
Mn1 O2 2.1376(18) 6_565
Mn1 O2 2.1376(18) 5_666
Mn1 O1 2.1764(19) 2_655
Mn1 O1 2.1764(19) .
Mn1 O1W 2.249(3) .
Mn1 O1W 2.249(3) 2_655
O1 P1 1.5114(19) .
O2 P1 1.5021(19) .
O2 Mn1 2.1376(18) 5_666
O3 P1 1.581(2) .
P1 C3 1.805(3) .
C1 C2 1.509(4) .
C2 C4 1.389(4) 7_666
C2 C3 1.405(4) .
C3 C4 1.394(4) .
C4 C2 1.389(4) 7_666
O2W O2W 0.778(17) 2_655
O2W O2W' 1.141(12) 6_556
O2W' O2W 1.141(12) 6

loop_
_geom_hbond_atom_site_label_D
_geom_hbond_atom_site_label_H
_geom_hbond_atom_site_label_A
_geom_hbond_distance_DH
_geom_hbond_distance_HA
_geom_hbond_distance_DA
_geom_hbond_angle_DHA
_geom_hbond_site_symmetry_A
O3 H3A O1 0.82 1.83 2.638(2) 168.1 6_566
O1W H1W O3 0.85 2.32 3.081(4) 149.8 2_655
O1W H2W O1W 0.85 2.91 3.109(6) 95.4 2_655
